data_7150250
loop_
_publ_author_name
'Danila, Crenguta'
'B\"ohmer, Volker'
'Bolte, Michael'

_publ_section_title
;
 Conformational properties of cyanomethoxy calix[4]arenes.
;
_journal_issue 19
_journal_name_full 'Organic &amp; biomolecular chemistry'
_journal_page_first 3508
_journal_page_last 3513
_journal_paper_doi 10.1039/b507780j
_journal_volume 3
_journal_year 2005
_chemical_formula_sum 'C46 H48 N4 O8'
_chemical_formula_weight 784.88
_chemical_name_systematic
;
?
;
_space_group_IT_number 2
_symmetry_cell_setting triclinic
_symmetry_space_group_name_Hall '-P 1'
_symmetry_space_group_name_H-M 'P -1'
_atom_sites_solution_hydrogens geom
_atom_sites_solution_primary direct
_atom_sites_solution_secondary difmap
_audit_creation_method SHELXL-97
_cell_angle_alpha 99.611(8)
_cell_angle_beta 103.810(8)
_cell_angle_gamma 99.245(8)
_cell_formula_units_Z 2
_cell_length_a 10.3157(11)
_cell_length_b 12.4728(12)
_cell_length_c 17.753(2)
_cell_measurement_reflns_used 17034
_cell_measurement_temperature 293(2)
_cell_measurement_theta_max 26.8
_cell_measurement_theta_min 3.3
_cell_volume 2138.5(4)
_computing_cell_refinement 'X-Area (Stoe & Cie, 2001)'
_computing_data_collection 'X-Area (Stoe & Cie, 2001)'
_computing_data_reduction 'X-Area (Stoe & Cie, 2001)'
_computing_molecular_graphics 'XP in SHELXTL-Plus (Sheldrick, 1991)'
_computing_structure_refinement 'SHELXL-97 (Sheldrick, 1997)'
_computing_structure_solution 'SHELXS-97 (Sheldrick, 1990)'
_diffrn_ambient_temperature 293(2)
_diffrn_measured_fraction_theta_full 0.977
_diffrn_measured_fraction_theta_max 0.977
_diffrn_measurement_device_type 'STOE IPDS II two-circle-diffractometer'
_diffrn_measurement_method \w
_diffrn_radiation_monochromator graphite
_diffrn_radiation_source 'fine-focus sealed tube'
_diffrn_radiation_type MoK\a
_diffrn_radiation_wavelength 0.71073
_diffrn_reflns_av_R_equivalents 0.0891
_diffrn_reflns_av_sigmaI/netI 0.0667
_diffrn_reflns_limit_h_max 13
_diffrn_reflns_limit_h_min -13
_diffrn_reflns_limit_k_max 15
_diffrn_reflns_limit_k_min -14
_diffrn_reflns_limit_l_max 22
_diffrn_reflns_limit_l_min -22
_diffrn_reflns_number 27339
_diffrn_reflns_theta_full 26.91
_diffrn_reflns_theta_max 26.91
_diffrn_reflns_theta_min 3.17
_diffrn_standards_decay_% 0
_diffrn_standards_interval_time 0
_diffrn_standards_number 0
_exptl_absorpt_coefficient_mu 0.084
_exptl_absorpt_correction_T_max 0.9785
_exptl_absorpt_correction_T_min 0.9553
_exptl_absorpt_correction_type none
_exptl_crystal_colour colourless
_exptl_crystal_density_diffrn 1.219
_exptl_crystal_density_method 'not measured'
_exptl_crystal_description block
_exptl_crystal_F_000 832
_exptl_crystal_size_max 0.55
_exptl_crystal_size_mid 0.47
_exptl_crystal_size_min 0.26
_refine_diff_density_max 0.469
_refine_diff_density_min -0.334
_refine_diff_density_rms 0.045
_refine_ls_extinction_method none
_refine_ls_goodness_of_fit_ref 0.971
_refine_ls_hydrogen_treatment mixed
_refine_ls_matrix_type full
_refine_ls_number_parameters 533
_refine_ls_number_reflns 9052
_refine_ls_number_restraints 0
_refine_ls_restrained_S_all 0.971
_refine_ls_R_factor_all 0.0964
_refine_ls_R_factor_gt 0.0661
_refine_ls_shift/su_max 0.000
_refine_ls_shift/su_mean 0.000
_refine_ls_structure_factor_coef Fsqd
_refine_ls_weighting_details
;
calc w=1/[\s^2^(Fo^2^)+(0.1350P)^2^+0.0000P] where

P=(Fo^2^+2Fc^2^)/3
;
_refine_ls_weighting_scheme calc
_refine_ls_wR_factor_gt 0.1962
_refine_ls_wR_factor_ref 0.2161
_reflns_number_gt 5324
_reflns_number_total 9052
_reflns_threshold_expression >2sigma(I)
_cod_data_source_file b507780j.txt
_cod_data_source_block boeh24
_cod_depositor_comments
;
The following automatic conversions were performed:
'_symmetry_cell_setting' value 'Triclinic' changed to 'triclinic'
according to '/home/saulius/struct/CIF-dictionaries/cif_core.dic'
dictionary named 'cif_core.dic' version 2.4.1 from 2010-06-29.

Automatic conversion script
Id: cif_fix_enum 1527 2010-12-29 10:47:43Z saulius 
;
_cod_original_sg_symbol_H-M P-1
_cod_database_code 7150250

loop_
_symmetry_equiv_pos_as_xyz
'x, y, z'
'-x, -y, -z'

loop_
_atom_site_label
_atom_site_type_symbol
_atom_site_fract_x
_atom_site_fract_y
_atom_site_fract_z
_atom_site_U_iso_or_equiv
_atom_site_adp_type
_atom_site_occupancy
_atom_site_symmetry_multiplicity
_atom_site_calc_flag
_atom_site_refinement_flags
_atom_site_disorder_assembly
_atom_site_disorder_group
C1 C 0.6705(2) 1.02790(19) 0.75093(13) 0.0593(5) Uani 1 1 d . . .
H1A H 0.7269 1.0552 0.7187 0.071 Uiso 1 1 calc R . .
H1B H 0.6398 1.0902 0.7765 0.071 Uiso 1 1 calc R . .
C11 C 0.7541(2) 0.97849(17) 0.81353(12) 0.0535(5) Uani 1 1 d . . .
C12 C 0.8301(2) 0.90087(18) 0.79163(12) 0.0536(5) Uani 1 1 d . . .
C13 C 0.8898(2) 0.83896(17) 0.84396(13) 0.0550(5) Uani 1 1 d . . .
C14 C 0.8794(2) 0.86097(19) 0.92056(13) 0.0581(5) Uani 1 1 d . . .
H14 H 0.9168 0.8205 0.9566 0.070 Uiso 1 1 calc R . .
C15 C 0.8134(2) 0.94314(18) 0.94386(12) 0.0552(5) Uani 1 1 d . . .
C16 C 0.7495(2) 1.00124(18) 0.89157(13) 0.0554(5) Uani 1 1 d . . .
H16 H 0.7038 1.0550 0.9087 0.066 Uiso 1 1 calc R . .
N15 N 0.8088(2) 0.96920(19) 1.02653(12) 0.0676(5) Uani 1 1 d . . .
O151 O 0.7717(2) 1.05343(18) 1.04982(11) 0.0896(6) Uani 1 1 d . . .
O152 O 0.8444(3) 0.9076(2) 1.06970(12) 0.1030(7) Uani 1 1 d . . .
O12 O 0.83881(17) 0.88112(15) 0.71461(9) 0.0678(4) Uani 1 1 d . . .
C17 C 0.9590(4) 0.9478(4) 0.7055(2) 0.1030(10) Uani 1 1 d . . .
H17A H 0.9567 1.0257 0.7204 0.124 Uiso 1 1 calc R . .
H17B H 1.0390 0.9343 0.7411 0.124 Uiso 1 1 calc R . .
C18 C 0.9697(8) 0.9247(7) 0.6281(4) 0.212(4) Uani 1 1 d . . .
H18 H 0.9098 0.8601 0.5969 0.254 Uiso 1 1 calc R . .
C19 C 1.0356(16) 0.9677(15) 0.5952(7) 0.413(11) Uani 1 1 d . . .
H19A H 1.0990 1.0331 0.6211 0.495 Uiso 1 1 calc R . .
H19B H 1.0266 0.9378 0.5422 0.495 Uiso 1 1 calc R . .
C2 C 0.9598(2) 0.74714(19) 0.81701(15) 0.0618(5) Uani 1 1 d . . .
H2A H 0.9637 0.7479 0.7630 0.074 Uiso 1 1 calc R . .
H2B H 1.0529 0.7632 0.8504 0.074 Uiso 1 1 calc R . .
C21 C 0.8911(2) 0.63213(18) 0.81959(13) 0.0568(5) Uani 1 1 d . . .
C22 C 0.7506(2) 0.59386(18) 0.78993(12) 0.0559(5) Uani 1 1 d . . .
C23 C 0.6847(2) 0.49098(18) 0.79764(14) 0.0618(5) Uani 1 1 d . . .
C24 C 0.7678(3) 0.4218(2) 0.82755(15) 0.0678(6) Uani 1 1 d . . .
H24 H 0.7264 0.3521 0.8321 0.081 Uiso 1 1 calc R . .
C25 C 0.9098(3) 0.45145(19) 0.85108(14) 0.0654(6) Uani 1 1 d . . .
C26 C 0.9684(2) 0.55861(19) 0.84886(14) 0.0638(6) Uani 1 1 d . . .
H26 H 1.0627 0.5823 0.8676 0.077 Uiso 1 1 calc R . .
C27 C 0.9966(3) 0.3675(2) 0.87540(17) 0.0817(8) Uani 1 1 d . . .
C271 C 0.9928(6) 0.2879(4) 0.7999(3) 0.160(2) Uani 1 1 d . . .
H27A H 0.8997 0.2562 0.7706 0.240 Uiso 1 1 calc R . .
H27B H 1.0387 0.2297 0.8133 0.240 Uiso 1 1 calc R . .
H27C H 1.0377 0.3275 0.7681 0.240 Uiso 1 1 calc R . .
C272 C 0.9296(5) 0.2952(4) 0.9221(3) 0.1450(18) Uani 1 1 d . . .
H27D H 0.8386 0.2590 0.8911 0.217 Uiso 1 1 calc R . .
H27E H 0.9258 0.3406 0.9706 0.217 Uiso 1 1 calc R . .
H27F H 0.9818 0.2401 0.9344 0.217 Uiso 1 1 calc R . .
C273 C 1.1367(4) 0.4210(4) 0.9254(4) 0.182(3) Uani 1 1 d . . .
H27G H 1.1861 0.3647 0.9388 0.273 Uiso 1 1 calc R . .
H27H H 1.1319 0.4675 0.9731 0.273 Uiso 1 1 calc R . .
H27I H 1.1829 0.4654 0.8965 0.273 Uiso 1 1 calc R . .
O22 O 0.67455(15) 0.66441(12) 0.75467(9) 0.0599(4) Uani 1 1 d . . .
C28 C 0.6348(3) 0.6377(2) 0.67083(16) 0.0793(7) Uani 1 1 d . . .
H28A H 0.5923 0.6955 0.6515 0.095 Uiso 1 1 calc R . .
H28B H 0.5672 0.5686 0.6528 0.095 Uiso 1 1 calc R . .
C29 C 0.7489(4) 0.6261(3) 0.63660(18) 0.0963(9) Uani 1 1 d . . .
N29 N 0.8385(5) 0.6145(4) 0.6109(2) 0.1413(14) Uani 1 1 d . . .
C3 C 0.5300(3) 0.4551(2) 0.77465(18) 0.0747(7) Uani 1 1 d . . .
H3A H 0.4960 0.4362 0.7172 0.090 Uiso 1 1 calc R . .
H3B H 0.5053 0.3888 0.7943 0.090 Uiso 1 1 calc R . .
C31 C 0.4620(2) 0.54447(19) 0.80729(16) 0.0662(6) Uani 1 1 d . . .
C32 C 0.3713(2) 0.5915(2) 0.75760(15) 0.0648(6) Uani 1 1 d . . .
C33 C 0.3252(2) 0.6851(2) 0.78508(15) 0.0643(6) Uani 1 1 d . . .
C34 C 0.3595(2) 0.7262(2) 0.86641(15) 0.0674(6) Uani 1 1 d . . .
H34 H 0.3289 0.7878 0.8871 0.081 Uiso 1 1 calc R . .
C35 C 0.4402(3) 0.6740(2) 0.91637(16) 0.0700(6) Uani 1 1 d . . .
C36 C 0.4946(2) 0.5864(2) 0.88844(16) 0.0703(6) Uani 1 1 d . . .
H36 H 0.5523 0.5558 0.9236 0.084 Uiso 1 1 calc R . .
N35 N 0.4713(3) 0.7152(3) 1.00251(16) 0.0943(8) Uani 1 1 d . . .
O351 O 0.5377(4) 0.6679(3) 1.04659(16) 0.1490(13) Uani 1 1 d . . .
O352 O 0.4265(4) 0.7923(3) 1.02728(16) 0.1588(15) Uani 1 1 d . . .
O32 O 0.33187(19) 0.54776(16) 0.67713(12) 0.0850(5) Uani 1 1 d . . .
C37 C 0.2138(6) 0.4569(5) 0.6550(4) 0.183(3) Uani 1 1 d . A .
H37A H 0.2382 0.4048 0.6881 0.220 Uiso 1 1 calc R . .
H37B H 0.1430 0.4878 0.6728 0.220 Uiso 1 1 calc R . .
C38 C 0.1647(10) 0.4072(10) 0.5966(7) 0.304(7) Uani 1 1 d . . .
H38 H 0.1273 0.4449 0.5585 0.365 Uiso 0.513(13) 1 calc PR A 1
H38' H 0.2099 0.3564 0.5750 0.365 Uiso 0.487(13) 1 calc PR A 2
C39 C 0.1500(15) 0.2893(11) 0.5699(9) 0.198(7) Uani 0.513(13) 1 d P A 1
H39A H 0.1854 0.2472 0.6053 0.237 Uiso 0.513(13) 1 calc PR A 1
H39B H 0.1050 0.2552 0.5173 0.237 Uiso 0.513(13) 1 calc PR A 1
C39' C 0.0295(11) 0.4149(15) 0.5483(8) 0.206(8) Uani 0.487(13) 1 d P A 2
H39C H -0.0180 0.4650 0.5684 0.247 Uiso 0.487(13) 1 calc PR A 2
H39D H -0.0080 0.3696 0.4979 0.247 Uiso 0.487(13) 1 calc PR A 2
C4 C 0.2477(2) 0.7462(2) 0.72802(16) 0.0709(6) Uani 1 1 d . . .
H4A H 0.2090 0.7999 0.7570 0.085 Uiso 1 1 calc R . .
H4B H 0.1733 0.6935 0.6885 0.085 Uiso 1 1 calc R . .
C41 C 0.3419(2) 0.8059(2) 0.68703(13) 0.0631(6) Uani 1 1 d . . .
C42 C 0.4451(2) 0.89759(19) 0.72983(12) 0.0556(5) Uani 1 1 d . . .
C43 C 0.5479(2) 0.94110(19) 0.69829(12) 0.0565(5) Uani 1 1 d . . .
C44 C 0.5377(3) 0.8987(2) 0.61874(13) 0.0665(6) Uani 1 1 d . . .
H44 H 0.6052 0.9273 0.5965 0.080 Uiso 1 1 calc R . .
C45 C 0.4284(3) 0.8142(2) 0.57175(13) 0.0740(7) Uani 1 1 d . . .
C46 C 0.3354(3) 0.7679(2) 0.60811(15) 0.0734(7) Uani 1 1 d . . .
H46 H 0.2654 0.7085 0.5782 0.088 Uiso 1 1 calc R . .
C47 C 0.4139(4) 0.7703(3) 0.48284(16) 0.1012(11) Uani 1 1 d . . .
C471 C 0.5313(7) 0.8326(5) 0.4556(2) 0.165(2) Uani 1 1 d . . .
H47A H 0.5307 0.9106 0.4644 0.247 Uiso 1 1 calc R . .
H47B H 0.5186 0.8041 0.4001 0.247 Uiso 1 1 calc R . .
H47C H 0.6171 0.8218 0.4854 0.247 Uiso 1 1 calc R . .
C472 C 0.2884(7) 0.7986(7) 0.4360(2) 0.194(3) Uani 1 1 d . . .
H47D H 0.2935 0.8771 0.4504 0.291 Uiso 1 1 calc R . .
H47E H 0.2097 0.7591 0.4472 0.291 Uiso 1 1 calc R . .
H47F H 0.2812 0.7777 0.3804 0.291 Uiso 1 1 calc R . .
C473 C 0.4211(10) 0.6510(4) 0.4680(3) 0.210(4) Uani 1 1 d . . .
H47G H 0.4131 0.6249 0.4127 0.315 Uiso 1 1 calc R . .
H47H H 0.3479 0.6087 0.4823 0.315 Uiso 1 1 calc R . .
H47I H 0.5069 0.6422 0.4993 0.315 Uiso 1 1 calc R . .
O42 O 0.45137(16) 0.94404(14) 0.80784(9) 0.0636(4) Uani 1 1 d . . .
C48 C 0.3638(3) 1.0185(3) 0.81627(17) 0.0813(7) Uani 1 1 d . . .
H48A H 0.3840 1.0531 0.8721 0.098 Uiso 1 1 calc R . .
H48B H 0.2705 0.9763 0.7997 0.098 Uiso 1 1 calc R . .
C49 C 0.3736(4) 1.1054(3) 0.7714(2) 0.0916(9) Uani 1 1 d . . .
N49 N 0.3785(5) 1.1726(3) 0.7360(3) 0.1475(15) Uani 1 1 d . . .

loop_
_atom_site_aniso_label
_atom_site_aniso_U_11
_atom_site_aniso_U_22
_atom_site_aniso_U_33
_atom_site_aniso_U_23
_atom_site_aniso_U_13
_atom_site_aniso_U_12
C1 0.0619(12) 0.0533(12) 0.0680(12) 0.0212(10) 0.0197(10) 0.0154(10)
C11 0.0489(10) 0.0440(11) 0.0662(12) 0.0136(9) 0.0137(8) 0.0068(8)
C12 0.0499(10) 0.0487(11) 0.0629(11) 0.0122(9) 0.0186(8) 0.0075(8)
C13 0.0468(10) 0.0455(11) 0.0732(13) 0.0128(9) 0.0174(9) 0.0093(8)
C14 0.0557(11) 0.0535(12) 0.0674(12) 0.0178(9) 0.0154(9) 0.0152(9)
C15 0.0489(10) 0.0536(12) 0.0616(11) 0.0113(9) 0.0135(8) 0.0098(9)
C16 0.0494(10) 0.0465(11) 0.0695(12) 0.0106(9) 0.0143(9) 0.0124(9)
N15 0.0655(11) 0.0734(13) 0.0666(11) 0.0149(10) 0.0177(9) 0.0229(10)
O151 0.1091(15) 0.0930(14) 0.0772(11) 0.0123(10) 0.0318(10) 0.0476(12)
O152 0.1409(19) 0.1184(18) 0.0783(12) 0.0435(12) 0.0408(12) 0.0687(16)
O12 0.0713(9) 0.0709(11) 0.0695(9) 0.0204(8) 0.0285(7) 0.0190(8)
C17 0.091(2) 0.124(3) 0.118(2) 0.049(2) 0.0583(18) 0.023(2)
C18 0.240(7) 0.241(8) 0.163(5) 0.030(5) 0.139(5) -0.040(6)
C19 0.46(2) 0.54(3) 0.202(9) 0.126(12) 0.160(11) -0.131(18)
C2 0.0532(11) 0.0551(13) 0.0833(14) 0.0177(11) 0.0249(10) 0.0165(10)
C21 0.0612(11) 0.0497(12) 0.0657(12) 0.0124(9) 0.0235(9) 0.0196(9)
C22 0.0605(11) 0.0477(11) 0.0643(12) 0.0122(9) 0.0202(9) 0.0200(9)
C23 0.0679(13) 0.0451(12) 0.0719(13) 0.0099(9) 0.0181(10) 0.0151(10)
C24 0.0816(15) 0.0444(12) 0.0797(15) 0.0157(10) 0.0224(12) 0.0164(11)
C25 0.0787(15) 0.0508(13) 0.0665(13) 0.0113(10) 0.0138(10) 0.0239(11)
C26 0.0618(12) 0.0552(13) 0.0754(14) 0.0109(10) 0.0170(10) 0.0213(10)
C27 0.0957(19) 0.0605(15) 0.0881(17) 0.0179(13) 0.0099(14) 0.0347(14)
C271 0.226(6) 0.139(4) 0.141(3) 0.017(3) 0.043(3) 0.135(4)
C272 0.156(4) 0.120(3) 0.178(4) 0.089(3) 0.024(3) 0.057(3)
C273 0.103(3) 0.085(3) 0.303(7) 0.038(3) -0.058(4) 0.037(2)
O22 0.0622(8) 0.0507(9) 0.0692(9) 0.0153(7) 0.0156(7) 0.0193(7)
C28 0.0882(17) 0.0708(17) 0.0742(15) 0.0160(12) 0.0101(13) 0.0213(14)
C29 0.136(3) 0.079(2) 0.0739(17) 0.0081(14) 0.0359(18) 0.0189(19)
N29 0.175(4) 0.136(3) 0.123(3) -0.001(2) 0.084(3) 0.024(3)
C3 0.0700(14) 0.0469(13) 0.1000(18) 0.0108(12) 0.0159(12) 0.0077(11)
C31 0.0528(11) 0.0486(12) 0.0948(17) 0.0170(11) 0.0185(11) 0.0045(9)
C32 0.0499(11) 0.0559(13) 0.0805(15) 0.0112(11) 0.0117(10) 0.0004(10)
C33 0.0442(10) 0.0607(14) 0.0881(16) 0.0211(11) 0.0176(10) 0.0069(9)
C34 0.0556(12) 0.0647(15) 0.0876(16) 0.0219(12) 0.0239(11) 0.0165(11)
C35 0.0659(13) 0.0690(16) 0.0805(15) 0.0222(12) 0.0234(11) 0.0175(12)
C36 0.0619(13) 0.0642(15) 0.0897(17) 0.0286(12) 0.0200(11) 0.0159(11)
N35 0.1041(18) 0.106(2) 0.0849(16) 0.0270(14) 0.0272(13) 0.0463(16)
O351 0.205(3) 0.173(3) 0.0912(16) 0.0427(17) 0.0287(17) 0.108(3)
O352 0.223(4) 0.174(3) 0.0957(17) 0.0099(17) 0.0275(19) 0.132(3)
O32 0.0748(11) 0.0709(12) 0.0883(12) 0.0005(9) 0.0003(9) 0.0056(9)
C37 0.132(4) 0.136(4) 0.188(5) -0.035(4) -0.028(4) -0.054(3)
C38 0.195(8) 0.264(12) 0.317(12) -0.096(9) 0.029(8) -0.116(8)
C39 0.200(12) 0.121(9) 0.210(13) -0.050(8) 0.040(9) -0.031(8)
C39' 0.092(7) 0.266(18) 0.187(12) 0.002(11) -0.040(7) -0.001(8)
C4 0.0485(11) 0.0733(16) 0.0857(16) 0.0209(12) 0.0076(10) 0.0100(11)
C41 0.0538(11) 0.0659(14) 0.0666(13) 0.0174(10) 0.0054(9) 0.0173(10)
C42 0.0551(11) 0.0608(13) 0.0520(10) 0.0152(9) 0.0100(8) 0.0192(10)
C43 0.0619(11) 0.0558(12) 0.0551(11) 0.0186(9) 0.0127(9) 0.0198(10)
C44 0.0838(15) 0.0662(14) 0.0582(12) 0.0217(10) 0.0219(11) 0.0277(12)
C45 0.0992(18) 0.0703(16) 0.0527(12) 0.0141(11) 0.0114(12) 0.0315(14)
C46 0.0749(15) 0.0678(15) 0.0658(14) 0.0114(11) -0.0018(11) 0.0160(12)
C47 0.152(3) 0.090(2) 0.0545(14) 0.0119(13) 0.0148(16) 0.028(2)
C471 0.248(6) 0.172(5) 0.081(2) 0.010(3) 0.082(3) 0.026(5)
C472 0.205(6) 0.286(8) 0.070(2) 0.031(3) -0.017(3) 0.081(6)
C473 0.453(12) 0.100(3) 0.084(2) -0.003(2) 0.093(4) 0.068(5)
O42 0.0633(8) 0.0734(11) 0.0550(8) 0.0133(7) 0.0170(6) 0.0159(8)
C48 0.0823(16) 0.0845(19) 0.0819(16) 0.0103(14) 0.0324(13) 0.0244(14)
C49 0.106(2) 0.0749(19) 0.099(2) 0.0104(16) 0.0314(17) 0.0359(17)
N49 0.211(4) 0.103(3) 0.164(3) 0.054(2) 0.072(3) 0.074(3)

loop_
_atom_type_symbol
_atom_type_description
_atom_type_scat_dispersion_real
_atom_type_scat_dispersion_imag
_atom_type_scat_source
C C 0.0033 0.0016 'International Tables Vol C Tables 4.2.6.8 and 6.1.1.4'
H H 0.0000 0.0000 'International Tables Vol C Tables 4.2.6.8 and 6.1.1.4'
N N 0.0061 0.0033 'International Tables Vol C Tables 4.2.6.8 and 6.1.1.4'
O O 0.0106 0.0060 'International Tables Vol C Tables 4.2.6.8 and 6.1.1.4'

loop_
_geom_angle_atom_site_label_1
_geom_angle_atom_site_label_2
_geom_angle_atom_site_label_3
_geom_angle
_geom_angle_site_symmetry_1
_geom_angle_site_symmetry_3
_geom_angle_publ_flag
C11 C1 C43 110.46(17) . . ?
C11 C1 H1A 109.6 . . ?
C43 C1 H1A 109.6 . . ?
C11 C1 H1B 109.6 . . ?
C43 C1 H1B 109.6 . . ?
H1A C1 H1B 108.1 . . ?
C16 C11 C12 118.22(18) . . ?
C16 C11 C1 121.58(18) . . ?
C12 C11 C1 120.01(19) . . ?
O12 C12 C13 119.42(18) . . ?
O12 C12 C11 118.26(18) . . ?
C13 C12 C11 122.22(19) . . ?
C14 C13 C12 117.92(19) . . ?
C14 C13 C2 120.44(19) . . ?
C12 C13 C2 121.6(2) . . ?
C13 C14 C15 119.87(19) . . ?
C13 C14 H14 120.1 . . ?
C15 C14 H14 120.1 . . ?
C14 C15 C16 122.3(2) . . ?
C14 C15 N15 119.26(19) . . ?
C16 C15 N15 118.40(19) . . ?
C11 C16 C15 119.14(19) . . ?
C11 C16 H16 120.4 . . ?
C15 C16 H16 120.4 . . ?
O152 N15 O151 122.3(2) . . ?
O152 N15 C15 119.0(2) . . ?
O151 N15 C15 118.7(2) . . ?
C12 O12 C17 112.5(2) . . ?
C18 C17 O12 112.3(4) . . ?
C18 C17 H17A 109.1 . . ?
O12 C17 H17A 109.1 . . ?
C18 C17 H17B 109.1 . . ?
O12 C17 H17B 109.1 . . ?
H17A C17 H17B 107.9 . . ?
C19 C18 C17 133.5(11) . . ?
C19 C18 H18 113.2 . . ?
C17 C18 H18 113.2 . . ?
C18 C19 H19A 120.0 . . ?
C18 C19 H19B 120.0 . . ?
H19A C19 H19B 120.0 . . ?
C21 C2 C13 114.55(18) . . ?
C21 C2 H2A 108.6 . . ?
C13 C2 H2A 108.6 . . ?
C21 C2 H2B 108.6 . . ?
C13 C2 H2B 108.6 . . ?
H2A C2 H2B 107.6 . . ?
C22 C21 C26 117.7(2) . . ?
C22 C21 C2 121.74(18) . . ?
C26 C21 C2 120.5(2) . . ?
C21 C22 C23 122.19(19) . . ?
C21 C22 O22 117.69(19) . . ?
C23 C22 O22 120.06(19) . . ?
C24 C23 C22 116.6(2) . . ?
C24 C23 C3 121.1(2) . . ?
C22 C23 C3 122.30(19) . . ?
C23 C24 C25 123.4(2) . . ?
C23 C24 H24 118.3 . . ?
C25 C24 H24 118.3 . . ?
C26 C25 C24 117.0(2) . . ?
C26 C25 C27 121.9(2) . . ?
C24 C25 C27 121.1(2) . . ?
C25 C26 C21 122.4(2) . . ?
C25 C26 H26 118.8 . . ?
C21 C26 H26 118.8 . . ?
C273 C27 C271 113.7(4) . . ?
C273 C27 C272 107.6(4) . . ?
C271 C27 C272 104.7(4) . . ?
C273 C27 C25 113.1(3) . . ?
C271 C27 C25 107.3(2) . . ?
C272 C27 C25 110.2(3) . . ?
C27 C271 H27A 109.5 . . ?
C27 C271 H27B 109.5 . . ?
H27A C271 H27B 109.5 . . ?
C27 C271 H27C 109.5 . . ?
H27A C271 H27C 109.5 . . ?
H27B C271 H27C 109.5 . . ?
C27 C272 H27D 109.5 . . ?
C27 C272 H27E 109.5 . . ?
H27D C272 H27E 109.5 . . ?
C27 C272 H27F 109.5 . . ?
H27D C272 H27F 109.5 . . ?
H27E C272 H27F 109.5 . . ?
C27 C273 H27G 109.5 . . ?
C27 C273 H27H 109.5 . . ?
H27G C273 H27H 109.5 . . ?
C27 C273 H27I 109.5 . . ?
H27G C273 H27I 109.5 . . ?
H27H C273 H27I 109.5 . . ?
C22 O22 C28 114.56(17) . . ?
O22 C28 C29 113.1(2) . . ?
O22 C28 H28A 108.9 . . ?
C29 C28 H28A 108.9 . . ?
O22 C28 H28B 108.9 . . ?
C29 C28 H28B 108.9 . . ?
H28A C28 H28B 107.8 . . ?
N29 C29 C28 178.0(4) . . ?
C31 C3 C23 112.7(2) . . ?
C31 C3 H3A 109.1 . . ?
C23 C3 H3A 109.1 . . ?
C31 C3 H3B 109.1 . . ?
C23 C3 H3B 109.1 . . ?
H3A C3 H3B 107.8 . . ?
C36 C31 C32 117.8(2) . . ?
C36 C31 C3 120.2(2) . . ?
C32 C31 C3 122.0(2) . . ?
O32 C32 C33 118.0(2) . . ?
O32 C32 C31 119.0(2) . . ?
C33 C32 C31 122.9(2) . . ?
C34 C33 C32 118.1(2) . . ?
C34 C33 C4 120.4(2) . . ?
C32 C33 C4 121.3(2) . . ?
C35 C34 C33 119.0(2) . . ?
C35 C34 H34 120.5 . . ?
C33 C34 H34 120.5 . . ?
C36 C35 C34 122.7(2) . . ?
C36 C35 N35 118.8(2) . . ?
C34 C35 N35 118.6(2) . . ?
C35 C36 C31 119.2(2) . . ?
C35 C36 H36 120.4 . . ?
C31 C36 H36 120.4 . . ?
O352 N35 O351 121.6(3) . . ?
O352 N35 C35 119.3(3) . . ?
O351 N35 C35 119.0(3) . . ?
C32 O32 C37 111.6(3) . . ?
C38 C37 O32 126.5(9) . . ?
C38 C37 H37A 105.7 . . ?
O32 C37 H37A 105.7 . . ?
C38 C37 H37B 105.7 . . ?
O32 C37 H37B 105.7 . . ?
H37A C37 H37B 106.1 . . ?
C37 C38 C39 127.8(15) . . ?
C37 C38 C39' 123.8(13) . . ?
C39 C38 C39' 96.5(10) . . ?
C37 C38 H38 116.1 . . ?
C39 C38 H38 116.1 . . ?
C39' C38 H38 40.4 . . ?
C37 C38 H38' 118.1 . . ?
C39 C38 H38' 39.5 . . ?
C39' C38 H38' 118.1 . . ?
H38 C38 H38' 109.9 . . ?
C38 C39 H39A 120.0 . . ?
C38 C39 H39B 120.0 . . ?
H39A C39 H39B 120.0 . . ?
C38 C39' H39C 120.0 . . ?
C38 C39' H39D 120.0 . . ?
H39C C39' H39D 120.0 . . ?
C33 C4 C41 110.77(18) . . ?
C33 C4 H4A 109.5 . . ?
C41 C4 H4A 109.5 . . ?
C33 C4 H4B 109.5 . . ?
C41 C4 H4B 109.5 . . ?
H4A C4 H4B 108.1 . . ?
C46 C41 C42 117.4(2) . . ?
C46 C41 C4 121.9(2) . . ?
C42 C41 C4 120.6(2) . . ?
C43 C42 O42 118.07(19) . . ?
C43 C42 C41 121.9(2) . . ?
O42 C42 C41 120.0(2) . . ?
C42 C43 C44 118.1(2) . . ?
C42 C43 C1 120.16(19) . . ?
C44 C43 C1 121.7(2) . . ?
C43 C44 C45 121.4(2) . . ?
C43 C44 H44 119.3 . . ?
C45 C44 H44 119.3 . . ?
C46 C45 C44 117.8(2) . . ?
C46 C45 C47 120.6(3) . . ?
C44 C45 C47 121.6(3) . . ?
C41 C46 C45 122.9(2) . . ?
C41 C46 H46 118.6 . . ?
C45 C46 H46 118.6 . . ?
C473 C47 C472 116.1(5) . . ?
C473 C47 C45 110.3(3) . . ?
C472 C47 C45 107.9(3) . . ?
C473 C47 C471 106.7(5) . . ?
C472 C47 C471 104.3(4) . . ?
C45 C47 C471 111.6(3) . . ?
C47 C471 H47A 109.5 . . ?
C47 C471 H47B 109.5 . . ?
H47A C471 H47B 109.5 . . ?
C47 C471 H47C 109.5 . . ?
H47A C471 H47C 109.5 . . ?
H47B C471 H47C 109.5 . . ?
C47 C472 H47D 109.5 . . ?
C47 C472 H47E 109.5 . . ?
H47D C472 H47E 109.5 . . ?
C47 C472 H47F 109.5 . . ?
H47D C472 H47F 109.5 . . ?
H47E C472 H47F 109.5 . . ?
C47 C473 H47G 109.5 . . ?
C47 C473 H47H 109.5 . . ?
H47G C473 H47H 109.5 . . ?
C47 C473 H47I 109.5 . . ?
H47G C473 H47I 109.5 . . ?
H47H C473 H47I 109.5 . . ?
C42 O42 C48 114.98(17) . . ?
O42 C48 C49 114.8(2) . . ?
O42 C48 H48A 108.6 . . ?
C49 C48 H48A 108.6 . . ?
O42 C48 H48B 108.6 . . ?
C49 C48 H48B 108.6 . . ?
H48A C48 H48B 107.5 . . ?
N49 C49 C48 178.7(4) . . ?

loop_
_geom_bond_atom_site_label_1
_geom_bond_atom_site_label_2
_geom_bond_distance
_geom_bond_site_symmetry_2
_geom_bond_publ_flag
C1 C11 1.517(3) . ?
C1 C43 1.518(3) . ?
C1 H1A 0.9700 . ?
C1 H1B 0.9700 . ?
C11 C16 1.381(3) . ?
C11 C12 1.402(3) . ?
C12 O12 1.376(3) . ?
C12 C13 1.399(3) . ?
C13 C14 1.375(3) . ?
C13 C2 1.519(3) . ?
C14 C15 1.379(3) . ?
C14 H14 0.9300 . ?
C15 C16 1.381(3) . ?
C15 N15 1.463(3) . ?
C16 H16 0.9300 . ?
N15 O152 1.210(3) . ?
N15 O151 1.217(3) . ?
O12 C17 1.437(4) . ?
C17 C18 1.391(6) . ?
C17 H17A 0.9700 . ?
C17 H17B 0.9700 . ?
C18 C19 1.125(10) . ?
C18 H18 0.9300 . ?
C19 H19A 0.9300 . ?
C19 H19B 0.9300 . ?
C2 C21 1.507(3) . ?
C2 H2A 0.9700 . ?
C2 H2B 0.9700 . ?
C21 C22 1.392(3) . ?
C21 C26 1.394(3) . ?
C22 C23 1.397(3) . ?
C22 O22 1.397(2) . ?
C23 C24 1.392(3) . ?
C23 C3 1.520(4) . ?
C24 C25 1.392(4) . ?
C24 H24 0.9300 . ?
C25 C26 1.387(3) . ?
C25 C27 1.533(3) . ?
C26 H26 0.9300 . ?
C27 C273 1.484(5) . ?
C27 C271 1.517(5) . ?
C27 C272 1.518(6) . ?
C271 H27A 0.9600 . ?
C271 H27B 0.9600 . ?
C271 H27C 0.9600 . ?
C272 H27D 0.9600 . ?
C272 H27E 0.9600 . ?
C272 H27F 0.9600 . ?
C273 H27G 0.9600 . ?
C273 H27H 0.9600 . ?
C273 H27I 0.9600 . ?
O22 C28 1.412(3) . ?
C28 C29 1.464(5) . ?
C28 H28A 0.9700 . ?
C28 H28B 0.9700 . ?
C29 N29 1.142(5) . ?
C3 C31 1.517(4) . ?
C3 H3A 0.9700 . ?
C3 H3B 0.9700 . ?
C31 C36 1.387(4) . ?
C31 C32 1.397(3) . ?
C32 O32 1.376(3) . ?
C32 C33 1.388(3) . ?
C33 C34 1.387(4) . ?
C33 C4 1.521(3) . ?
C34 C35 1.385(3) . ?
C34 H34 0.9300 . ?
C35 C36 1.380(4) . ?
C35 N35 1.468(4) . ?
C36 H36 0.9300 . ?
N35 O352 1.197(4) . ?
N35 O351 1.207(3) . ?
O32 C37 1.450(5) . ?
C37 C38 1.073(9) . ?
C37 H37A 0.9700 . ?
C37 H37B 0.9700 . ?
C38 C39 1.439(16) . ?
C38 C39' 1.480(16) . ?
C38 H38 0.9300 . ?
C38 H38' 0.9300 . ?
C39 H39A 0.9300 . ?
C39 H39B 0.9300 . ?
C39' H39C 0.9300 . ?
C39' H39D 0.9300 . ?
C4 C41 1.521(4) . ?
C4 H4A 0.9700 . ?
C4 H4B 0.9700 . ?
C41 C46 1.384(4) . ?
C41 C42 1.397(3) . ?
C42 C43 1.390(3) . ?
C42 O42 1.391(3) . ?
C43 C44 1.395(3) . ?
C44 C45 1.397(4) . ?
C44 H44 0.9300 . ?
C45 C46 1.384(4) . ?
C45 C47 1.545(4) . ?
C46 H46 0.9300 . ?
C47 C473 1.484(6) . ?
C47 C472 1.490(6) . ?
C47 C471 1.551(7) . ?
C471 H47A 0.9600 . ?
C471 H47B 0.9600 . ?
C471 H47C 0.9600 . ?
C472 H47D 0.9600 . ?
C472 H47E 0.9600 . ?
C472 H47F 0.9600 . ?
C473 H47G 0.9600 . ?
C473 H47H 0.9600 . ?
C473 H47I 0.9600 . ?
O42 C48 1.409(3) . ?
C48 C49 1.453(5) . ?
C48 H48A 0.9700 . ?
C48 H48B 0.9700 . ?
C49 N49 1.131(5) . ?

loop_
_geom_torsion_atom_site_label_1
_geom_torsion_atom_site_label_2
_geom_torsion_atom_site_label_3
_geom_torsion_atom_site_label_4
_geom_torsion
_geom_torsion_site_symmetry_1
_geom_torsion_site_symmetry_2
_geom_torsion_site_symmetry_3
_geom_torsion_site_symmetry_4
_geom_torsion_publ_flag
C43 C1 C11 C16 -104.0(2) . . . . ?
C43 C1 C11 C12 70.8(3) . . . . ?
C16 C11 C12 O12 -177.70(19) . . . . ?
C1 C11 C12 O12 7.3(3) . . . . ?
C16 C11 C12 C13 6.1(3) . . . . ?
C1 C11 C12 C13 -168.9(2) . . . . ?
O12 C12 C13 C14 179.87(19) . . . . ?
C11 C12 C13 C14 -3.9(3) . . . . ?
O12 C12 C13 C2 -2.4(3) . . . . ?
C11 C12 C13 C2 173.8(2) . . . . ?
C12 C13 C14 C15 -1.0(3) . . . . ?
C2 C13 C14 C15 -178.8(2) . . . . ?
C13 C14 C15 C16 3.8(3) . . . . ?
C13 C14 C15 N15 -177.14(19) . . . . ?
C12 C11 C16 C15 -3.2(3) . . . . ?
C1 C11 C16 C15 171.7(2) . . . . ?
C14 C15 C16 C11 -1.6(3) . . . . ?
N15 C15 C16 C11 179.34(19) . . . . ?
C14 C15 N15 O152 -11.0(3) . . . . ?
C16 C15 N15 O152 168.1(2) . . . . ?
C14 C15 N15 O151 167.5(2) . . . . ?
C16 C15 N15 O151 -13.4(3) . . . . ?
C13 C12 O12 C17 -89.3(3) . . . . ?
C11 C12 O12 C17 94.4(3) . . . . ?
C12 O12 C17 C18 177.9(5) . . . . ?
O12 C17 C18 C19 167.2(16) . . . . ?
C14 C13 C2 C21 62.8(3) . . . . ?
C12 C13 C2 C21 -114.9(2) . . . . ?
C13 C2 C21 C22 46.1(3) . . . . ?
C13 C2 C21 C26 -136.8(2) . . . . ?
C26 C21 C22 C23 8.0(3) . . . . ?
C2 C21 C22 C23 -174.8(2) . . . . ?
C26 C21 C22 O22 -174.85(19) . . . . ?
C2 C21 C22 O22 2.3(3) . . . . ?
C21 C22 C23 C24 -7.9(3) . . . . ?
O22 C22 C23 C24 175.0(2) . . . . ?
C21 C22 C23 C3 172.2(2) . . . . ?
O22 C22 C23 C3 -4.8(3) . . . . ?
C22 C23 C24 C25 1.5(4) . . . . ?
C3 C23 C24 C25 -178.6(2) . . . . ?
C23 C24 C25 C26 4.3(4) . . . . ?
C23 C24 C25 C27 -173.5(2) . . . . ?
C24 C25 C26 C21 -4.2(4) . . . . ?
C27 C25 C26 C21 173.6(2) . . . . ?
C22 C21 C26 C25 -1.7(3) . . . . ?
C2 C21 C26 C25 -178.9(2) . . . . ?
C26 C25 C27 C273 23.4(5) . . . . ?
C24 C25 C27 C273 -158.8(4) . . . . ?
C26 C25 C27 C271 -102.8(4) . . . . ?
C24 C25 C27 C271 75.0(4) . . . . ?
C26 C25 C27 C272 143.8(3) . . . . ?
C24 C25 C27 C272 -38.4(4) . . . . ?
C21 C22 O22 C28 102.2(2) . . . . ?
C23 C22 O22 C28 -80.6(3) . . . . ?
C22 O22 C28 C29 -52.0(3) . . . . ?
O22 C28 C29 N29 64(12) . . . . ?
C24 C23 C3 C31 132.7(3) . . . . ?
C22 C23 C3 C31 -47.4(3) . . . . ?
C23 C3 C31 C36 -58.3(3) . . . . ?
C23 C3 C31 C32 118.2(3) . . . . ?
C36 C31 C32 O32 -176.8(2) . . . . ?
C3 C31 C32 O32 6.6(3) . . . . ?
C36 C31 C32 C33 7.4(4) . . . . ?
C3 C31 C32 C33 -169.2(2) . . . . ?
O32 C32 C33 C34 177.1(2) . . . . ?
C31 C32 C33 C34 -7.1(3) . . . . ?
O32 C32 C33 C4 -7.1(3) . . . . ?
C31 C32 C33 C4 168.7(2) . . . . ?
C32 C33 C34 C35 1.4(3) . . . . ?
C4 C33 C34 C35 -174.5(2) . . . . ?
C33 C34 C35 C36 3.8(4) . . . . ?
C33 C34 C35 N35 -177.5(2) . . . . ?
C34 C35 C36 C31 -3.5(4) . . . . ?
N35 C35 C36 C31 177.9(2) . . . . ?
C32 C31 C36 C35 -2.0(4) . . . . ?
C3 C31 C36 C35 174.7(2) . . . . ?
C36 C35 N35 O352 178.8(4) . . . . ?
C34 C35 N35 O352 0.1(5) . . . . ?
C36 C35 N35 O351 -3.8(5) . . . . ?
C34 C35 N35 O351 177.5(3) . . . . ?
C33 C32 O32 C37 -96.3(4) . . . . ?
C31 C32 O32 C37 87.7(4) . . . . ?
C32 O32 C37 C38 -178.1(11) . . . . ?
O32 C37 C38 C39 118.1(14) . . . . ?
O32 C37 C38 C39' -108.1(13) . . . . ?
C34 C33 C4 C41 105.7(3) . . . . ?
C32 C33 C4 C41 -70.0(3) . . . . ?
C33 C4 C41 C46 106.6(2) . . . . ?
C33 C4 C41 C42 -68.9(3) . . . . ?
C46 C41 C42 C43 -7.8(3) . . . . ?
C4 C41 C42 C43 167.88(19) . . . . ?
C46 C41 C42 O42 175.83(18) . . . . ?
C4 C41 C42 O42 -8.5(3) . . . . ?
O42 C42 C43 C44 -176.53(18) . . . . ?
C41 C42 C43 C44 7.0(3) . . . . ?
O42 C42 C43 C1 6.5(3) . . . . ?
C41 C42 C43 C1 -169.89(18) . . . . ?
C11 C1 C43 C42 65.6(3) . . . . ?
C11 C1 C43 C44 -111.3(2) . . . . ?
C42 C43 C44 C45 -0.6(3) . . . . ?
C1 C43 C44 C45 176.3(2) . . . . ?
C43 C44 C45 C46 -4.7(3) . . . . ?
C43 C44 C45 C47 177.6(2) . . . . ?
C42 C41 C46 C45 2.2(3) . . . . ?
C4 C41 C46 C45 -173.4(2) . . . . ?
C44 C45 C46 C41 3.9(4) . . . . ?
C47 C45 C46 C41 -178.4(2) . . . . ?
C46 C45 C47 C473 -60.3(5) . . . . ?
C44 C45 C47 C473 117.3(5) . . . . ?
C46 C45 C47 C472 67.4(5) . . . . ?
C44 C45 C47 C472 -115.0(4) . . . . ?
C46 C45 C47 C471 -178.6(3) . . . . ?
C44 C45 C47 C471 -1.0(5) . . . . ?
C43 C42 O42 C48 101.5(2) . . . . ?
C41 C42 O42 C48 -82.0(3) . . . . ?
C42 O42 C48 C49 -51.2(3) . . . . ?
O42 C48 C49 N49 135(16) . . . . ?
